data_7004357
loop_
_publ_author_name
'Harrison, Daniel J.'
'Edwards, David R.'
'McDonald, Robert'
'Rosenberg, Lisa'

_publ_section_title
;
 Toward selective functionalisation of oligosilanes: borane-catalysed
 dehydrogenative coupling of silanes with thiols
;
_journal_issue 26
_journal_name_full 'Dalton Transactions'
_journal_page_first 3401
_journal_page_last 3411
_journal_paper_doi 10.1039/b806270f
_journal_year 2008
_chemical_formula_moiety 'C10 H16 O2 Si2'
_chemical_formula_sum 'C10 H16 O2 Si2'
_chemical_formula_weight 224.41
_chemical_name_systematic 2,3-disila-2,2,3,3-tetramethyl-1,4-benzodioxane
_space_group_IT_number 61
_symmetry_cell_setting orthorhombic
_symmetry_space_group_name_Hall '-P 2ac 2ab'
_symmetry_space_group_name_H-M 'P b c a'
_atom_sites_solution_hydrogens geom
_atom_sites_solution_primary direct
_atom_sites_solution_secondary difmap
_audit_creation_method SHELXL-97
_cell_angle_alpha 90.00
_cell_angle_beta 90.00
_cell_angle_gamma 90.00
_cell_formula_units_Z 8
_cell_length_a 7.1274(6)
_cell_length_b 12.8608(10)
_cell_length_c 27.091(2)
_cell_measurement_reflns_used 6245
_cell_measurement_temperature 193(2)
_cell_measurement_theta_max 26.389
_cell_measurement_theta_min 3.168
_cell_volume 2483.3(3)
_computing_cell_refinement 'Bruker SAINT (Bruker, 1997)'
_computing_data_collection 'Bruker SMART (Bruker, 1997)'
_computing_data_reduction 'Bruker SAINT (Bruker, 1997)'
_computing_molecular_graphics 'Bruker SHELXTL (Bruker, 1997)'
_computing_publication_material 'Bruker SHELXTL (Bruker, 1997)'
_computing_structure_refinement 'SHELXL-97 (Sheldrick, 1997)'
_computing_structure_solution 'SHELXS-97 (Sheldrick, 1990)'
_diffrn_ambient_temperature 193(2)
_diffrn_detector_area_resol_mean 8.192
_diffrn_measured_fraction_theta_full 0.999
_diffrn_measured_fraction_theta_max 0.999
_diffrn_measurement_device_type 'Bruker PLATFORM diffractometer/SMART 1000 CCD area detector'
_diffrn_measurement_method '\w scans'
_diffrn_radiation_monochromator graphite
_diffrn_radiation_source 'fine-focus sealed tube'
_diffrn_radiation_type MoK\a
_diffrn_radiation_wavelength 0.71073
_diffrn_reflns_av_R_equivalents 0.0238
_diffrn_reflns_av_sigmaI/netI 0.0144
_diffrn_reflns_limit_h_max 8
_diffrn_reflns_limit_h_min -8
_diffrn_reflns_limit_k_max 16
_diffrn_reflns_limit_k_min -16
_diffrn_reflns_limit_l_max 33
_diffrn_reflns_limit_l_min -33
_diffrn_reflns_number 17000
_diffrn_reflns_theta_full 26.39
_diffrn_reflns_theta_max 26.39
_diffrn_reflns_theta_min 1.50
_diffrn_standards_decay_% 0
_diffrn_standards_interval_time 0
_diffrn_standards_number 0
_exptl_absorpt_coefficient_mu 0.261
_exptl_absorpt_correction_T_max 0.9142
_exptl_absorpt_correction_T_min 0.8806
_exptl_absorpt_correction_type multi-scan
_exptl_absorpt_process_details 'SADABS (Sheldrick, 1996)'
_exptl_crystal_colour colorless
_exptl_crystal_density_diffrn 1.200
_exptl_crystal_density_method 'not measured'
_exptl_crystal_description prism
_exptl_crystal_F_000 960
_exptl_crystal_size_max 0.50
_exptl_crystal_size_mid 0.47
_exptl_crystal_size_min 0.35
_refine_diff_density_max 0.309
_refine_diff_density_min -0.216
_refine_diff_density_rms 0.049
_refine_ls_extinction_method none
_refine_ls_goodness_of_fit_ref 1.050
_refine_ls_hydrogen_treatment constr
_refine_ls_matrix_type full
_refine_ls_number_parameters 127
_refine_ls_number_reflns 2532
_refine_ls_number_restraints 0
_refine_ls_restrained_S_all 1.050
_refine_ls_R_factor_all 0.0395
_refine_ls_R_factor_gt 0.0353
_refine_ls_shift/su_max 0.000
_refine_ls_shift/su_mean 0.000
_refine_ls_structure_factor_coef Fsqd
_refine_ls_weighting_details 'calc w=1/[\s^2^(Fo^2^)+(0.0629P)^2^+0.8980P] where P=(Fo^2^+2Fc^2^)/3'
_refine_ls_weighting_scheme calc
_refine_ls_wR_factor_gt 0.1011
_refine_ls_wR_factor_ref 0.1061
_reflns_number_gt 2241
_reflns_number_total 2532
_reflns_threshold_expression I>2\s(I)
_cod_data_source_file b806270f.txt
_cod_data_source_block 20
_cod_depositor_comments
;
The following automatic conversions were performed:
'_symmetry_cell_setting' value 'Orthorhombic' changed to 'orthorhombic'
according to '/home/saulius/struct/CIF-dictionaries/cif_core.dic'
dictionary named 'cif_core.dic' version 2.4.1 from 2010-06-29.

Automatic conversion script
Id: cif_fix_enum 1527 2010-12-29 10:47:43Z saulius 
;
_cod_database_code 7004357

loop_
_symmetry_equiv_pos_as_xyz
'x, y, z'
'-x+1/2, -y, z+1/2'
'-x, y+1/2, -z+1/2'
'x+1/2, -y+1/2, -z'
'-x, -y, -z'
'x-1/2, y, -z-1/2'
'x, -y-1/2, z-1/2'
'-x-1/2, y-1/2, z'

loop_
_atom_site_label
_atom_site_type_symbol
_atom_site_fract_x
_atom_site_fract_y
_atom_site_fract_z
_atom_site_U_iso_or_equiv
_atom_site_adp_type
_atom_site_occupancy
_atom_site_symmetry_multiplicity
_atom_site_calc_flag
_atom_site_refinement_flags
_atom_site_disorder_assembly
_atom_site_disorder_group
Si1 Si 0.19723(6) 0.26956(3) 0.089784(15) 0.02937(15) Uani 1 1 d . . .
Si2 Si 0.21278(6) 0.22765(3) 0.173523(16) 0.03345(16) Uani 1 1 d . . .
O1 O -0.01432(16) 0.21685(8) 0.07716(4) 0.0359(3) Uani 1 1 d . . .
O2 O 0.00631(18) 0.16499(9) 0.17912(4) 0.0441(3) Uani 1 1 d . . .
C1 C -0.0639(2) 0.11995(11) 0.09433(6) 0.0309(3) Uani 1 1 d . . .
C2 C -0.0543(2) 0.09446(12) 0.14437(6) 0.0337(3) Uani 1 1 d . . .
C3 C -0.1140(2) -0.00312(13) 0.15997(7) 0.0414(4) Uani 1 1 d . . .
H3 H -0.1085 -0.0204 0.1940 0.050 Uiso 1 1 calc R . .
C4 C -0.1812(2) -0.07536(13) 0.12650(8) 0.0450(4) Uani 1 1 d . . .
H4 H -0.2217 -0.1418 0.1375 0.054 Uiso 1 1 calc R . .
C5 C -0.1891(2) -0.05046(14) 0.07702(8) 0.0435(4) Uani 1 1 d . . .
H5 H -0.2343 -0.1000 0.0539 0.052 Uiso 1 1 calc R . .
C6 C -0.1311(2) 0.04672(12) 0.06101(6) 0.0371(4) Uani 1 1 d . . .
H6 H -0.1373 0.0634 0.0269 0.045 Uiso 1 1 calc R . .
C7 C 0.3791(3) 0.20733(13) 0.05045(6) 0.0416(4) Uani 1 1 d . . .
H7A H 0.3894 0.1335 0.0590 0.050 Uiso 1 1 calc R . .
H7B H 0.5002 0.2415 0.0560 0.050 Uiso 1 1 calc R . .
H7C H 0.3437 0.2141 0.0156 0.050 Uiso 1 1 calc R . .
C8 C 0.1712(2) 0.40951(12) 0.07555(7) 0.0385(4) Uani 1 1 d . . .
H8A H 0.0754 0.4399 0.0971 0.046 Uiso 1 1 calc R . .
H8B H 0.1332 0.4179 0.0410 0.046 Uiso 1 1 calc R . .
H8C H 0.2912 0.4449 0.0810 0.046 Uiso 1 1 calc R . .
C9 C 0.4090(3) 0.13991(15) 0.19032(7) 0.0541(5) Uani 1 1 d . . .
H9A H 0.4170 0.0832 0.1662 0.065 Uiso 1 1 calc R . .
H9B H 0.3869 0.1110 0.2233 0.065 Uiso 1 1 calc R . .
H9C H 0.5269 0.1791 0.1903 0.065 Uiso 1 1 calc R . .
C10 C 0.1926(3) 0.33786(14) 0.21745(7) 0.0467(4) Uani 1 1 d . . .
H10A H 0.0878 0.3826 0.2076 0.056 Uiso 1 1 calc R . .
H10B H 0.3093 0.3782 0.2172 0.056 Uiso 1 1 calc R . .
H10C H 0.1701 0.3109 0.2508 0.056 Uiso 1 1 calc R . .

loop_
_atom_site_aniso_label
_atom_site_aniso_U_11
_atom_site_aniso_U_22
_atom_site_aniso_U_33
_atom_site_aniso_U_23
_atom_site_aniso_U_13
_atom_site_aniso_U_12
Si1 0.0336(3) 0.0288(2) 0.0257(2) 0.00170(14) 0.00219(15) -0.00095(15)
Si2 0.0436(3) 0.0332(3) 0.0236(2) -0.00246(15) 0.00013(16) -0.00623(17)
O1 0.0396(6) 0.0346(5) 0.0336(6) 0.0063(4) -0.0058(5) -0.0053(5)
O2 0.0583(8) 0.0468(7) 0.0272(6) -0.0043(5) 0.0077(5) -0.0208(6)
C1 0.0268(7) 0.0306(7) 0.0354(8) 0.0006(6) -0.0008(6) 0.0000(6)
C2 0.0335(8) 0.0353(7) 0.0322(8) -0.0015(6) 0.0016(6) -0.0061(6)
C3 0.0393(9) 0.0408(8) 0.0442(9) 0.0077(7) 0.0017(7) -0.0088(7)
C4 0.0361(8) 0.0335(8) 0.0654(12) 0.0031(8) -0.0016(8) -0.0074(7)
C5 0.0316(8) 0.0385(9) 0.0603(11) -0.0137(8) -0.0091(7) -0.0031(7)
C6 0.0307(7) 0.0424(8) 0.0383(8) -0.0049(7) -0.0074(6) 0.0003(7)
C7 0.0519(10) 0.0358(8) 0.0370(9) -0.0007(7) 0.0115(7) 0.0042(8)
C8 0.0358(8) 0.0322(8) 0.0475(9) 0.0050(7) 0.0047(7) -0.0008(6)
C9 0.0726(13) 0.0499(10) 0.0398(9) -0.0003(8) -0.0152(9) 0.0088(10)
C10 0.0576(11) 0.0431(9) 0.0392(9) -0.0119(7) 0.0079(8) -0.0116(8)

loop_
_atom_type_symbol
_atom_type_description
_atom_type_scat_dispersion_real
_atom_type_scat_dispersion_imag
_atom_type_scat_source
C C 0.0033 0.0016 'International Tables Vol C Tables 4.2.6.8 and 6.1.1.4'
H H 0.0000 0.0000 'International Tables Vol C Tables 4.2.6.8 and 6.1.1.4'
O O 0.0106 0.0060 'International Tables Vol C Tables 4.2.6.8 and 6.1.1.4'
Si Si 0.0817 0.0704 'International Tables Vol C Tables 4.2.6.8 and 6.1.1.4'

loop_
_geom_angle_atom_site_label_1
_geom_angle_atom_site_label_2
_geom_angle_atom_site_label_3
_geom_angle
_geom_angle_site_symmetry_1
_geom_angle_site_symmetry_3
_geom_angle_publ_flag
O1 Si1 C8 105.00(7) . . ?
O1 Si1 C7 109.51(7) . . ?
C8 Si1 C7 111.67(8) . . ?
O1 Si1 Si2 98.43(4) . . ?
C8 Si1 Si2 115.59(6) . . ?
C7 Si1 Si2 115.12(6) . . ?
O2 Si2 C9 110.23(9) . . ?
O2 Si2 C10 103.88(7) . . ?
C9 Si2 C10 111.46(9) . . ?
O2 Si2 Si1 99.00(4) . . ?
C9 Si2 Si1 114.52(7) . . ?
C10 Si2 Si1 116.30(7) . . ?
C1 O1 Si1 121.62(10) . . ?
C2 O2 Si2 121.85(10) . . ?
O1 C1 C6 118.85(14) . . ?
O1 C1 C2 121.88(13) . . ?
C6 C1 C2 119.23(14) . . ?
O2 C2 C3 118.85(14) . . ?
O2 C2 C1 121.63(13) . . ?
C3 C2 C1 119.47(14) . . ?
C4 C3 C2 120.82(16) . . ?
C5 C4 C3 119.68(16) . . ?
C4 C5 C6 120.09(16) . . ?
C5 C6 C1 120.70(16) . . ?

loop_
_geom_bond_atom_site_label_1
_geom_bond_atom_site_label_2
_geom_bond_distance
_geom_bond_site_symmetry_2
_geom_bond_publ_flag
Si1 O1 1.6881(12) . ?
Si1 C8 1.8501(16) . ?
Si1 C7 1.8591(16) . ?
Si1 Si2 2.3344(6) . ?
Si2 O2 1.6847(12) . ?
Si2 C9 1.854(2) . ?
Si2 C10 1.8563(18) . ?
O1 C1 1.3763(18) . ?
O2 C2 1.3769(19) . ?
C1 C6 1.390(2) . ?
C1 C2 1.396(2) . ?
C2 C3 1.391(2) . ?
C3 C4 1.384(3) . ?
C4 C5 1.379(3) . ?
C5 C6 1.386(2) . ?

loop_
_geom_torsion_atom_site_label_1
_geom_torsion_atom_site_label_2
_geom_torsion_atom_site_label_3
_geom_torsion_atom_site_label_4
_geom_torsion
_geom_torsion_site_symmetry_1
_geom_torsion_site_symmetry_2
_geom_torsion_site_symmetry_3
_geom_torsion_site_symmetry_4
_geom_torsion_publ_flag
O1 Si1 Si2 O2 0.51(6) . . . . ?
C8 Si1 Si2 O2 111.68(8) . . . . ?
C7 Si1 Si2 O2 -115.74(8) . . . . ?
O1 Si1 Si2 C9 117.70(9) . . . . ?
C8 Si1 Si2 C9 -131.13(10) . . . . ?
C7 Si1 Si2 C9 1.45(10) . . . . ?
O1 Si1 Si2 C10 -109.93(8) . . . . ?
C8 Si1 Si2 C10 1.24(9) . . . . ?
C7 Si1 Si2 C10 133.82(9) . . . . ?
C8 Si1 O1 C1 -163.83(12) . . . . ?
C7 Si1 O1 C1 76.14(13) . . . . ?
Si2 Si1 O1 C1 -44.37(12) . . . . ?
C9 Si2 O2 C2 -77.03(14) . . . . ?
C10 Si2 O2 C2 163.46(13) . . . . ?
Si1 Si2 O2 C2 43.37(13) . . . . ?
Si1 O1 C1 C6 -127.94(13) . . . . ?
Si1 O1 C1 C2 54.21(18) . . . . ?
Si2 O2 C2 C3 129.32(14) . . . . ?
Si2 O2 C2 C1 -53.1(2) . . . . ?
O1 C1 C2 O2 -0.4(2) . . . . ?
C6 C1 C2 O2 -178.20(14) . . . . ?
O1 C1 C2 C3 177.15(14) . . . . ?
C6 C1 C2 C3 -0.7(2) . . . . ?
O2 C2 C3 C4 178.09(15) . . . . ?
C1 C2 C3 C4 0.5(3) . . . . ?
C2 C3 C4 C5 0.0(3) . . . . ?
C3 C4 C5 C6 -0.4(3) . . . . ?
C4 C5 C6 C1 0.2(2) . . . . ?
O1 C1 C6 C5 -177.58(14) . . . . ?
C2 C1 C6 C5 0.3(2) . . . . ?

loop_
_cod_related_entry_id
_cod_related_entry_database
_cod_related_entry_code
1 ChemSpider 30652672
